data_7009009
loop_
_publ_author_name
'Kongshaug, Kjell Ove'
'Fjellvag, Helmer'
'Lillerud, Karl Petter'

_publ_section_title
;
 The synthesis and crystal structure of UiO-19; an organically
 templated layered titanium phosphate with the ULM-11 topology
;
_journal_issue 4
_journal_name_full 'Journal of the Chemical Society, Dalton Transactions'
_journal_page_first 551
_journal_paper_doi 10.1039/a908051a
_journal_year 2000
_chemical_formula_sum 'C2 H9 N2 O5 P Ti'
_chemical_formula_weight 219.98
_chemical_name_systematic
; 
 ? 
;
_space_group_IT_number 14
_symmetry_cell_setting monoclinic
_symmetry_space_group_name_Hall '-P 2ybc'
_symmetry_space_group_name_H-M 'P 1 21/c 1'
_atom_sites_solution_hydrogens difmap
_atom_sites_solution_primary direct
_atom_sites_solution_secondary difmap
_audit_creation_method SHELXL-97
_cell_angle_alpha 90.00
_cell_angle_beta 100.6130(10)
_cell_angle_gamma 90.00
_cell_formula_units_Z 4
_cell_length_a 9.2650(2)
_cell_length_b 7.35460(10)
_cell_length_c 9.91780(10)
_cell_measurement_reflns_used 50
_cell_measurement_temperature 150(2)
_cell_measurement_theta_max 30.52
_cell_measurement_theta_min 3.47
_cell_volume 664.242(18)
_computing_cell_refinement SMART
_computing_data_collection 'SMART CCD'
_computing_data_reduction SAINT
_computing_structure_refinement 'SHELXL-97 (Sheldrick, 1997)'
_computing_structure_solution 'SHELXS-97 (Sheldrick, 1990)'
_diffrn_ambient_temperature 150(2)
_diffrn_measured_fraction_theta_full 0.993
_diffrn_measured_fraction_theta_max 0.993
_diffrn_measurement_device_type 'Siemens SMART CCD'
_diffrn_measurement_method scanning
_diffrn_radiation_monochromator graphite
_diffrn_radiation_source 'fine-focus sealed tube'
_diffrn_radiation_type MoK\a
_diffrn_radiation_wavelength 0.71073
_diffrn_reflns_av_R_equivalents 0.0343
_diffrn_reflns_av_sigmaI/netI 0.0276
_diffrn_reflns_limit_h_max 13
_diffrn_reflns_limit_h_min -13
_diffrn_reflns_limit_k_max 10
_diffrn_reflns_limit_k_min -10
_diffrn_reflns_limit_l_max 14
_diffrn_reflns_limit_l_min -14
_diffrn_reflns_number 9127
_diffrn_reflns_theta_full 30.52
_diffrn_reflns_theta_max 30.52
_diffrn_reflns_theta_min 3.47
_exptl_absorpt_coefficient_mu 1.506
_exptl_absorpt_correction_type 'Empirical with SADABS'
_exptl_crystal_colour 'light blue'
_exptl_crystal_density_diffrn 2.200
_exptl_crystal_density_method 'not measured'
_exptl_crystal_description platlet
_exptl_crystal_F_000 448
_exptl_crystal_size_max 0.15
_exptl_crystal_size_mid 0.13
_exptl_crystal_size_min 0.035
_refine_diff_density_max 1.364
_refine_diff_density_min -0.861
_refine_diff_density_rms 0.100
_refine_ls_extinction_method none
_refine_ls_goodness_of_fit_ref 1.058
_refine_ls_hydrogen_treatment mixed
_refine_ls_matrix_type full
_refine_ls_number_parameters 127
_refine_ls_number_reflns 2015
_refine_ls_number_restraints 0
_refine_ls_restrained_S_all 1.058
_refine_ls_R_factor_all 0.0367
_refine_ls_R_factor_gt 0.0315
_refine_ls_shift/su_max 0.000
_refine_ls_shift/su_mean 0.000
_refine_ls_structure_factor_coef Fsqd
_refine_ls_weighting_details 'calc w=1/[\s^2^(Fo^2^)+(0.0364P)^2^+1.0746P] where P=(Fo^2^+2Fc^2^)/3'
_refine_ls_weighting_scheme calc
_refine_ls_wR_factor_gt 0.0774
_refine_ls_wR_factor_ref 0.0805
_reflns_number_gt 1810
_reflns_number_total 2015
_reflns_threshold_expression >2sigma(I)
_cod_data_source_file a908051a.txt
_cod_data_source_block UiO-19
_cod_original_sg_symbol_H-M P21/c
_cod_original_formula_sum 'C2 H9 N2 O5 P1 Ti1'
_cod_database_code 7009009

loop_
_symmetry_equiv_pos_as_xyz
'x, y, z'
'-x, y+1/2, -z+1/2'
'-x, -y, -z'
'x, -y-1/2, z-1/2'

loop_
_atom_site_label
_atom_site_type_symbol
_atom_site_fract_x
_atom_site_fract_y
_atom_site_fract_z
_atom_site_U_iso_or_equiv
_atom_site_adp_type
_atom_site_occupancy
_atom_site_symmetry_multiplicity
_atom_site_calc_flag
_atom_site_refinement_flags
_atom_site_disorder_assembly
_atom_site_disorder_group
Ti Ti -0.00728(3) 0.14474(4) 0.23210(3) 0.00674(10) Uani 1 1 d . . .
P P -0.20843(5) 0.13204(6) -0.08662(4) 0.00494(11) Uani 1 1 d . . .
O1 O -0.37679(14) 0.12822(17) -0.12595(14) 0.0091(2) Uani 1 1 d . . .
O2 O -0.16764(15) 0.14574(18) 0.07053(13) 0.0096(3) Uani 1 1 d . . .
O3 O 0.14285(15) 0.04307(17) 0.13536(13) 0.0091(2) Uani 1 1 d . . .
O4 O -0.15139(14) 0.19685(17) 0.35027(13) 0.0084(2) Uani 1 1 d . . .
O5 O -0.05117(15) -0.13423(16) 0.27525(13) 0.0082(2) Uani 1 1 d . . .
N1 N 0.15071(18) 0.1009(2) 0.42651(16) 0.0099(3) Uani 1 1 d . . .
N2 N 0.50631(18) 0.2900(2) 0.62289(17) 0.0100(3) Uani 1 1 d . . .
C1 C 0.3836(2) 0.1556(2) 0.58807(19) 0.0095(3) Uani 1 1 d . . .
C2 C 0.2958(2) 0.1883(3) 0.44393(18) 0.0096(3) Uani 1 1 d . . .
H1 H 0.111(4) 0.137(4) 0.490(4) 0.030 Uiso 1 1 d . . .
H2 H 0.155(4) -0.011(5) 0.436(3) 0.030 Uiso 1 1 d . . .
H3 H 0.561(3) 0.262(5) 0.702(4) 0.030 Uiso 1 1 d . . .
H4 H 0.469(4) 0.395(4) 0.632(3) 0.030 Uiso 1 1 d . . .
H5 H 0.560(4) 0.294(4) 0.557(4) 0.030 Uiso 1 1 d . . .
H6 H 0.424(4) 0.034(5) 0.599(3) 0.030 Uiso 1 1 d . . .
H7 H 0.325(4) 0.169(4) 0.657(4) 0.030 Uiso 1 1 d . . .
H8 H 0.283(3) 0.317(5) 0.427(3) 0.030 Uiso 1 1 d . . .
H9 H 0.358(4) 0.143(4) 0.375(4) 0.030 Uiso 1 1 d . . .

loop_
_atom_site_aniso_label
_atom_site_aniso_U_11
_atom_site_aniso_U_22
_atom_site_aniso_U_33
_atom_site_aniso_U_23
_atom_site_aniso_U_13
_atom_site_aniso_U_12
Ti 0.00714(16) 0.00885(15) 0.00394(15) -0.00054(10) 0.00029(10) 0.00143(10)
P 0.0055(2) 0.00578(19) 0.00326(19) 0.00007(13) 0.00017(14) 0.00016(13)
O1 0.0054(6) 0.0115(6) 0.0093(6) 0.0011(4) -0.0013(5) 0.0001(4)
O2 0.0113(6) 0.0121(6) 0.0043(5) -0.0001(4) -0.0010(4) -0.0003(5)
O3 0.0115(6) 0.0064(5) 0.0103(6) -0.0010(4) 0.0047(5) -0.0004(4)
O4 0.0106(6) 0.0066(5) 0.0087(6) -0.0010(4) 0.0040(5) -0.0007(4)
O5 0.0098(6) 0.0054(5) 0.0097(6) 0.0000(4) 0.0028(5) -0.0001(4)
N1 0.0095(7) 0.0114(7) 0.0081(7) 0.0014(5) -0.0007(5) -0.0026(5)
N2 0.0089(7) 0.0110(7) 0.0095(7) -0.0003(5) 0.0000(5) -0.0003(5)
C1 0.0091(8) 0.0113(8) 0.0072(7) 0.0003(6) -0.0010(6) -0.0011(6)
C2 0.0089(8) 0.0119(8) 0.0073(7) 0.0008(6) -0.0001(6) -0.0011(6)

loop_
_atom_type_symbol
_atom_type_description
_atom_type_scat_dispersion_real
_atom_type_scat_dispersion_imag
_atom_type_scat_source
C C 0.0033 0.0016 'International Tables Vol C Tables 4.2.6.8 and 6.1.1.4'
N N 0.0061 0.0033 'International Tables Vol C Tables 4.2.6.8 and 6.1.1.4'
O O 0.0106 0.0060 'International Tables Vol C Tables 4.2.6.8 and 6.1.1.4'
P P 0.1023 0.0942 'International Tables Vol C Tables 4.2.6.8 and 6.1.1.4'
Ti Ti 0.2776 0.4457 'International Tables Vol C Tables 4.2.6.8 and 6.1.1.4'
H H 0.0000 0.0000 'International Tables Vol C Tables 4.2.6.8 and 6.1.1.4'

loop_
_geom_angle_atom_site_label_1
_geom_angle_atom_site_label_2
_geom_angle_atom_site_label_3
_geom_angle
_geom_angle_site_symmetry_1
_geom_angle_site_symmetry_3
_geom_angle_publ_flag
O5 Ti O4 95.43(6) 2 . ?
O5 Ti O2 99.09(6) 2 . ?
O4 Ti O2 89.48(6) . . ?
O5 Ti O3 94.69(6) 2 . ?
O4 Ti O3 167.77(5) . . ?
O2 Ti O3 95.69(6) . . ?
O5 Ti O5 169.55(2) 2 . ?
O4 Ti O5 83.88(5) . . ?
O2 Ti O5 91.34(5) . . ?
O3 Ti O5 84.92(5) . . ?
O5 Ti N1 90.67(6) 2 . ?
O4 Ti N1 85.54(6) . . ?
O2 Ti N1 169.44(6) . . ?
O3 Ti N1 87.49(6) . . ?
O5 Ti N1 78.88(6) . . ?
O1 P O2 107.87(8) . . ?
O1 P O3 110.24(7) . 3 ?
O2 P O3 109.60(7) . 3 ?
O1 P O4 108.65(7) . 4_565 ?
O2 P O4 108.62(7) . 4_565 ?
O3 P O4 111.77(7) 3 4_565 ?
P O2 Ti 146.09(9) . . ?
P O3 Ti 145.36(8) 3 . ?
P O4 Ti 136.14(8) 4_566 . ?
Ti O5 Ti 145.21(8) 2_545 . ?
C2 N1 Ti 118.73(11) . . ?
C2 N1 H1 107(2) . . ?
Ti N1 H1 107(2) . . ?
C2 N1 H2 113(2) . . ?
Ti N1 H2 105(2) . . ?
H1 N1 H2 104(3) . . ?
C1 N2 H3 110(2) . . ?
C1 N2 H4 108(2) . . ?
H3 N2 H4 108(3) . . ?
C1 N2 H5 111(2) . . ?
H3 N2 H5 110(3) . . ?
H4 N2 H5 110(3) . . ?
N2 C1 C2 111.23(15) . . ?
N2 C1 H6 109(2) . . ?
C2 C1 H6 112(2) . . ?
N2 C1 H7 106(2) . . ?
C2 C1 H7 113(2) . . ?
H6 C1 H7 106(3) . . ?
N1 C2 C1 111.00(14) . . ?
N1 C2 H8 108.9(19) . . ?
C1 C2 H8 110(2) . . ?
N1 C2 H9 113.2(19) . . ?
C1 C2 H9 107.6(19) . . ?
H8 C2 H9 106(3) . . ?

loop_
_geom_bond_atom_site_label_1
_geom_bond_atom_site_label_2
_geom_bond_distance
_geom_bond_site_symmetry_2
_geom_bond_publ_flag
Ti O5 1.7192(12) 2 ?
Ti O4 1.9697(13) . ?
Ti O2 1.9745(13) . ?
Ti O3 1.9763(13) . ?
Ti O5 2.1499(12) . ?
Ti N1 2.2191(16) . ?
P O1 1.5369(14) . ?
P O2 1.5380(13) . ?
P O3 1.5394(13) 3 ?
P O4 1.5416(13) 4_565 ?
O3 P 1.5394(13) 3 ?
O4 P 1.5416(13) 4_566 ?
O5 Ti 1.7192(12) 2_545 ?
N1 C2 1.472(2) . ?
N1 H1 0.83(4) . ?
N1 H2 0.83(4) . ?
N2 C1 1.498(2) . ?
N2 H3 0.88(3) . ?
N2 H4 0.86(3) . ?
N2 H5 0.90(3) . ?
C1 C2 1.528(3) . ?
C1 H6 0.96(3) . ?
C1 H7 0.95(3) . ?
C2 H8 0.97(3) . ?
C2 H9 1.03(3) . ?
